data_1569745
loop_
_publ_author_name
'Howell, Mitchell T.'
'Kei, Peter'
'Anokhin, Maksim V.'
'Losovyj, Yaroslav'
'Fronczek, Frank R.'
'Nesterov, Evgueni E.'

_publ_section_title
;
 Suzuki--Miyaura catalyst-transfer polymerization: new mechanistic
 insights
;
_journal_issue 37
_journal_name_full 'Polymer Chemistry'
_journal_page_first 4319
_journal_page_last 4337
_journal_paper_doi 10.1039/D3PY00580A
_journal_volume 14
_journal_year 2023
_chemical_formula_moiety 'C37 H50 I O2 P Pd, C12 H9 N'
_chemical_formula_sum 'C49 H59 I N O2 P Pd'
_chemical_formula_weight 958.24
_space_group_crystal_system monoclinic
_space_group_IT_number 14
_space_group_name_Hall '-P 2ybc'
_space_group_name_H-M_alt 'P 1 21/c 1'
_atom_sites_solution_hydrogens geom
_audit_creation_method SHELXL-2018/1
_audit_update_record
;
2022-06-04 deposited with the CCDC.	2023-08-28 downloaded from the CCDC.
;
_cell_angle_alpha 90
_cell_angle_beta 98.613(6)
_cell_angle_gamma 90
_cell_formula_units_Z 4
_cell_length_a 9.435(2)
_cell_length_b 15.715(4)
_cell_length_c 29.428(6)
_cell_measurement_reflns_used 9836
_cell_measurement_temperature 90.0(5)
_cell_measurement_theta_max 28.22
_cell_measurement_theta_min 2.55
_cell_volume 4314.1(17)
_computing_cell_refinement 'Bruker SAINT'
_computing_data_collection 'Bruker APEX2'
_computing_data_reduction 'Bruker SAINT'
_computing_structure_refinement 'SHELXL-2018/1 (Sheldrick, 2018)'
_computing_structure_solution 'SHELXT 2014/5 (Sheldrick, 2014)'
_diffrn_ambient_temperature 90.0(5)
_diffrn_measured_fraction_theta_full 1.000
_diffrn_measured_fraction_theta_max 0.994
_diffrn_measurement_device_type 'Bruker Kappa APEX-II DUO'
_diffrn_measurement_method '\f and \w scans'
_diffrn_radiation_monochromator 'TRIUMPH curved graphite'
_diffrn_radiation_source 'fine-focus sealed tube'
_diffrn_radiation_type MoK\a
_diffrn_radiation_wavelength 0.71073
_diffrn_reflns_av_R_equivalents 0.0992
_diffrn_reflns_av_unetI/netI 0.0830
_diffrn_reflns_Laue_measured_fraction_full 1.000
_diffrn_reflns_Laue_measured_fraction_max 0.994
_diffrn_reflns_limit_h_max 14
_diffrn_reflns_limit_h_min -14
_diffrn_reflns_limit_k_max 23
_diffrn_reflns_limit_k_min -24
_diffrn_reflns_limit_l_max 46
_diffrn_reflns_limit_l_min -46
_diffrn_reflns_number 127212
_diffrn_reflns_point_group_measured_fraction_full 1.000
_diffrn_reflns_point_group_measured_fraction_max 0.994
_diffrn_reflns_theta_full 25.242
_diffrn_reflns_theta_max 33.883
_diffrn_reflns_theta_min 1.400
_exptl_absorpt_coefficient_mu 1.223
_exptl_absorpt_correction_T_max 0.919
_exptl_absorpt_correction_T_min 0.799
_exptl_absorpt_correction_type multi-scan
_exptl_absorpt_process_details 'SADABS (Krause <i>et al.</i>, 2015)'
_exptl_crystal_colour yellow
_exptl_crystal_density_diffrn 1.475
_exptl_crystal_description needle
_exptl_crystal_F_000 1960
_exptl_crystal_size_max 0.180
_exptl_crystal_size_mid 0.090
_exptl_crystal_size_min 0.070
_refine_diff_density_max 2.385
_refine_diff_density_min -1.716
_refine_diff_density_rms 0.170
_refine_ls_extinction_method none
_refine_ls_goodness_of_fit_ref 1.079
_refine_ls_hydrogen_treatment constr
_refine_ls_matrix_type full
_refine_ls_number_parameters 619
_refine_ls_number_reflns 17342
_refine_ls_number_restraints 192
_refine_ls_restrained_S_all 1.075
_refine_ls_R_factor_all 0.1015
_refine_ls_R_factor_gt 0.0568
_refine_ls_shift/su_max 0.001
_refine_ls_shift/su_mean 0.000
_refine_ls_structure_factor_coef Fsqd
_refine_ls_weighting_details 'w=1/[\s^2^(Fo^2^)+(0.0229P)^2^+15.6455P] where P=(Fo^2^+2Fc^2^)/3'
_refine_ls_weighting_scheme calc
_refine_ls_wR_factor_gt 0.0970
_refine_ls_wR_factor_ref 0.1085
_reflns_Friedel_coverage 0.000
_reflns_number_gt 11838
_reflns_number_total 17342
_reflns_threshold_expression 'I > 2\s(I)'
_cod_data_source_file d3py00580a2.cif
_cod_data_source_block Nesterov2
_cod_depositor_comments 'Adding full bibliography for 1569745--1569747.cif.'
_cod_original_cell_volume 4314.0(16)
_cod_original_sg_symbol_H-M 'P 21/c'
_cod_database_code 1569745
_shelx_shelxl_version_number 2018/1
_shelx_space_group_comment
;
The symmetry employed for this shelxl refinement is uniquely defined
by the following loop, which should always be used as a source of
symmetry information in preference to the above space-group names.
They are only intended as comments.
;
_shelx_estimated_absorpt_t_min 0.810
_shelx_estimated_absorpt_t_max 0.919

loop_
_space_group_symop_operation_xyz
'x, y, z'
'-x, y+1/2, -z+1/2'
'-x, -y, -z'
'x, -y-1/2, z-1/2'

loop_
_atom_site_label
_atom_site_type_symbol
_atom_site_fract_x
_atom_site_fract_y
_atom_site_fract_z
_atom_site_U_iso_or_equiv
_atom_site_adp_type
_atom_site_occupancy
_atom_site_site_symmetry_order
_atom_site_calc_flag
_atom_site_refinement_flags_posn
_atom_site_refinement_flags_adp
_atom_site_refinement_flags_occupancy
_atom_site_disorder_assembly
_atom_site_disorder_group
Pd1 Pd 0.83194(3) 0.62122(2) 0.60744(2) 0.01027(5) Uani 1 1 d . . . . .
I1 I 0.69831(2) 0.50879(2) 0.54973(2) 0.01418(5) Uani 1 1 d . . . . .
P1 P 0.89705(9) 0.72143(5) 0.66194(3) 0.01088(15) Uani 1 1 d . . . . .
O1 O 0.7121(3) 0.80435(16) 0.53801(8) 0.0160(5) Uani 1 1 d . . . . .
O2 O 1.1404(2) 0.65377(16) 0.57745(8) 0.0142(5) Uani 1 1 d . . . . .
C1 C 0.9816(3) 0.8080(2) 0.63427(11) 0.0118(6) Uani 1 1 d . . . . .
C2 C 1.0490(3) 0.8773(2) 0.65864(11) 0.0151(6) Uani 1 1 d . . . . .
H2 H 1.044435 0.883176 0.690515 0.018 Uiso 1 1 calc R U . . .
C3 C 1.1217(4) 0.9369(2) 0.63675(13) 0.0177(7) Uani 1 1 d . . . . .
H3 H 1.166474 0.983806 0.653480 0.021 Uiso 1 1 calc R U . . .
C4 C 1.1298(4) 0.9284(2) 0.59019(13) 0.0199(7) Uani 1 1 d . . . . .
H4 H 1.181075 0.969075 0.575152 0.024 Uiso 1 1 calc R U . . .
C5 C 1.0629(4) 0.8604(2) 0.56577(12) 0.0173(7) Uani 1 1 d . . . . .
H5 H 1.067983 0.855168 0.533899 0.021 Uiso 1 1 calc R U . . .
C6 C 0.9875(3) 0.7991(2) 0.58741(11) 0.0122(6) Uani 1 1 d . . . . .
C7 C 0.9245(4) 0.7266(2) 0.55734(11) 0.0125(6) Uani 1 1 d . . . . .
C8 C 0.7981(3) 0.7415(2) 0.52553(11) 0.0133(6) Uani 1 1 d . . . . .
C9 C 0.7690(4) 0.6960(2) 0.48471(11) 0.0169(7) Uani 1 1 d . . . . .
H9 H 0.682813 0.705394 0.464118 0.020 Uiso 1 1 calc R U . . .
C10 C 0.8688(4) 0.6363(2) 0.47466(11) 0.0161(7) Uani 1 1 d . . . . .
H10 H 0.850437 0.606265 0.446371 0.019 Uiso 1 1 calc R U . . .
C11 C 0.9942(4) 0.6190(2) 0.50444(11) 0.0154(6) Uani 1 1 d . . . . .
H11 H 1.060341 0.577780 0.496747 0.018 Uiso 1 1 calc R U . . .
C12 C 1.0208(3) 0.6634(2) 0.54581(11) 0.0125(6) Uani 1 1 d . . . . .
C13 C 0.6061(4) 0.8430(2) 0.50281(11) 0.0156(6) Uani 1 1 d . . . . .
H13 H 0.552562 0.797304 0.483755 0.019 Uiso 1 1 calc R U . . .
C14 C 0.5044(4) 0.8918(2) 0.52778(13) 0.0192(7) Uani 1 1 d . . . . .
H14A H 0.465120 0.853812 0.549178 0.029 Uiso 1 1 calc R U . . .
H14B H 0.426041 0.914706 0.505512 0.029 Uiso 1 1 calc R U . . .
H14C H 0.555765 0.938757 0.544929 0.029 Uiso 1 1 calc R U . . .
C15 C 0.6834(4) 0.8995(2) 0.47234(13) 0.0205(7) Uani 1 1 d . . . . .
H15A H 0.740576 0.942026 0.491331 0.031 Uiso 1 1 calc R U . . .
H15B H 0.612782 0.928240 0.449668 0.031 Uiso 1 1 calc R U . . .
H15C H 0.746547 0.864481 0.456420 0.031 Uiso 1 1 calc R U . . .
C16 C 1.2649(3) 0.6099(2) 0.56448(11) 0.0147(6) Uani 1 1 d . . . . .
H16 H 1.233098 0.558773 0.545387 0.018 Uiso 1 1 calc R U . . .
C17 C 1.3534(4) 0.5825(2) 0.60923(12) 0.0194(7) Uani 1 1 d . . . . .
H17A H 1.380804 0.632687 0.628295 0.029 Uiso 1 1 calc R U . . .
H17B H 1.439901 0.553138 0.602817 0.029 Uiso 1 1 calc R U . . .
H17C H 1.296887 0.543902 0.625580 0.029 Uiso 1 1 calc R U . . .
C18 C 1.3450(4) 0.6704(2) 0.53746(13) 0.0204(7) Uani 1 1 d . . . . .
H18A H 1.281225 0.689503 0.509977 0.031 Uiso 1 1 calc R U . . .
H18B H 1.428029 0.641217 0.528293 0.031 Uiso 1 1 calc R U . . .
H18C H 1.377570 0.719700 0.556610 0.031 Uiso 1 1 calc R U . . .
C19 C 0.7974(4) 0.5390(2) 0.65680(11) 0.0148(6) Uani 1 1 d . . . . .
C20 C 0.6779(4) 0.5465(2) 0.68011(12) 0.0178(7) Uani 1 1 d . . . . .
H20 H 0.613954 0.593029 0.673389 0.021 Uiso 1 1 calc R U . . .
C21 C 0.6524(4) 0.4870(3) 0.71267(13) 0.0240(8) Uani 1 1 d . . . . .
H21 H 0.572708 0.493682 0.728607 0.029 Uiso 1 1 calc R U . . .
C22 C 0.7435(4) 0.4176(3) 0.72202(13) 0.0250(8) Uani 1 1 d . . . . .
H22 H 0.725546 0.376195 0.743967 0.030 Uiso 1 1 calc R U . . .
C23 C 0.8605(4) 0.4095(3) 0.69905(12) 0.0220(8) Uani 1 1 d . . . . .
H23 H 0.922455 0.361932 0.705433 0.026 Uiso 1 1 calc R U . . .
C24 C 0.8896(4) 0.4699(2) 0.66650(12) 0.0158(6) Uani 1 1 d . . . . .
C25 C 1.0173(4) 0.4555(3) 0.64188(14) 0.0236(8) Uani 1 1 d . . . . .
H25A H 1.103024 0.445597 0.664516 0.035 Uiso 1 1 calc R U . . .
H25B H 1.032025 0.505746 0.623436 0.035 Uiso 1 1 calc R U . . .
H25C H 0.999622 0.405747 0.621734 0.035 Uiso 1 1 calc R U . . .
C26 C 0.7378(3) 0.7658(2) 0.68276(11) 0.0125(6) Uani 1 1 d . . . . .
H26 H 0.699492 0.720152 0.701221 0.015 Uiso 1 1 calc R U . . .
C27 C 0.6202(4) 0.7846(2) 0.64167(11) 0.0160(6) Uani 1 1 d . . . . .
H27A H 0.654409 0.829280 0.622198 0.019 Uiso 1 1 calc R U . . .
H27B H 0.601138 0.732570 0.622786 0.019 Uiso 1 1 calc R U . . .
C28 C 0.4815(4) 0.8141(3) 0.65767(12) 0.0203(7) Uani 1 1 d . . . . .
H28A H 0.441999 0.767457 0.674590 0.024 Uiso 1 1 calc R U . . .
H28B H 0.409847 0.828465 0.630613 0.024 Uiso 1 1 calc R U . . .
C29 C 0.5088(4) 0.8921(2) 0.68888(12) 0.0197(7) Uani 1 1 d . . . . .
H29A H 0.541016 0.940250 0.671268 0.024 Uiso 1 1 calc R U . . .
H29B H 0.418692 0.909067 0.699843 0.024 Uiso 1 1 calc R U . . .
C30 C 0.6230(4) 0.8723(2) 0.72999(12) 0.0177(7) Uani 1 1 d . . . . .
H30A H 0.588175 0.826493 0.748602 0.021 Uiso 1 1 calc R U . . .
H30B H 0.640722 0.923528 0.749598 0.021 Uiso 1 1 calc R U . . .
C31 C 0.7635(4) 0.8443(2) 0.71408(12) 0.0170(7) Uani 1 1 d . . . . .
H31A H 0.835284 0.830470 0.741179 0.020 Uiso 1 1 calc R U . . .
H31B H 0.801758 0.891373 0.697181 0.020 Uiso 1 1 calc R U . . .
C32 C 1.0295(4) 0.7016(2) 0.71397(11) 0.0137(6) Uani 1 1 d . . . . .
H32 H 1.057679 0.758233 0.728020 0.016 Uiso 1 1 calc R U . . .
C33 C 1.1640(4) 0.6621(2) 0.69923(11) 0.0164(7) Uani 1 1 d . . . . .
H33A H 1.138231 0.607817 0.683001 0.020 Uiso 1 1 calc R U . . .
H33B H 1.202595 0.700958 0.677595 0.020 Uiso 1 1 calc R U . . .
C34 C 1.2795(4) 0.6455(3) 0.74069(13) 0.0218(8) Uani 1 1 d . . . . .
H34A H 1.362217 0.616360 0.730392 0.026 Uiso 1 1 calc R U . . .
H34B H 1.313589 0.700313 0.754861 0.026 Uiso 1 1 calc R U . . .
C35 C 1.2202(4) 0.5904(3) 0.77623(12) 0.0218(8) Uani 1 1 d . . . . .
H35A H 1.295397 0.581604 0.803122 0.026 Uiso 1 1 calc R U . . .
H35B H 1.192511 0.534002 0.762731 0.026 Uiso 1 1 calc R U . . .
C36 C 1.0895(4) 0.6330(3) 0.79176(12) 0.0222(8) Uani 1 1 d . . . . .
H36A H 1.051971 0.596291 0.814582 0.027 Uiso 1 1 calc R U . . .
H36B H 1.118385 0.688029 0.806684 0.027 Uiso 1 1 calc R U . . .
C37 C 0.9723(4) 0.6479(2) 0.75080(12) 0.0188(7) Uani 1 1 d . . . . .
H37A H 0.890353 0.677523 0.761249 0.023 Uiso 1 1 calc R U . . .
H37B H 0.937716 0.592487 0.737476 0.023 Uiso 1 1 calc R U . . .
N38 N 0.6126(8) 0.3101(4) 0.6080(2) 0.0231(14) Uani 0.603(7) 1 d D U P A 1
H38 H 0.626662 0.364784 0.603961 0.028 Uiso 0.603(7) 1 calc R U P A 1
C39 C 0.4982(8) 0.2754(4) 0.6263(2) 0.0193(13) Uani 0.603(7) 1 d D U P A 1
C40 C 0.3857(14) 0.3173(7) 0.6414(5) 0.024(2) Uani 0.603(7) 1 d D U P A 1
H40 H 0.378820 0.377610 0.641084 0.029 Uiso 0.603(7) 1 calc R U P A 1
C41 C 0.2822(9) 0.2662(5) 0.6573(3) 0.0306(18) Uani 0.603(7) 1 d D U P A 1
H41 H 0.201209 0.292381 0.667025 0.037 Uiso 0.603(7) 1 calc R U P A 1
C42 C 0.2946(8) 0.1776(5) 0.6591(2) 0.0252(15) Uani 0.603(7) 1 d D U P A 1
H42 H 0.223127 0.144860 0.670586 0.030 Uiso 0.603(7) 1 calc R U P A 1
C43 C 0.4102(8) 0.1370(5) 0.6444(3) 0.0185(15) Uani 0.603(7) 1 d D U P A 1
H43 H 0.418534 0.076771 0.645900 0.022 Uiso 0.603(7) 1 calc R U P A 1
C44 C 0.5136(11) 0.1857(5) 0.6274(4) 0.0127(16) Uani 0.603(7) 1 d D U P A 1
C45 C 0.6435(13) 0.1667(6) 0.6088(5) 0.016(2) Uani 0.603(7) 1 d D U P A 1
C46 C 0.7119(11) 0.0923(7) 0.5998(4) 0.025(2) Uani 0.603(7) 1 d D U P A 1
H46 H 0.673106 0.038859 0.606794 0.030 Uiso 0.603(7) 1 calc R U P A 1
C47 C 0.8381(8) 0.0955(6) 0.5805(2) 0.0299(17) Uani 0.603(7) 1 d D U P A 1
H47 H 0.885660 0.044512 0.574261 0.036 Uiso 0.603(7) 1 calc R U P A 1
C48 C 0.8935(12) 0.1739(8) 0.5705(5) 0.030(3) Uani 0.603(7) 1 d D U P A 1
H48 H 0.980145 0.175457 0.557692 0.036 Uiso 0.603(7) 1 calc R U P A 1
C49 C 0.8269(8) 0.2503(6) 0.5783(2) 0.0304(17) Uani 0.603(7) 1 d D U P A 1
H49 H 0.866513 0.303304 0.571161 0.036 Uiso 0.603(7) 1 calc R U P A 1
C50 C 0.7001(8) 0.2462(6) 0.5972(2) 0.0207(14) Uani 0.603(7) 1 d D U P A 1
N38A N 0.6881(12) 0.2935(6) 0.5958(3) 0.026(2) Uani 0.397(7) 1 d D U P A 2
H38A H 0.723808 0.342592 0.588581 0.031 Uiso 0.397(7) 1 calc R U P A 2
C39A C 0.5659(13) 0.2838(7) 0.6162(4) 0.023(2) Uani 0.397(7) 1 d D U P A 2
C40A C 0.4745(13) 0.3448(7) 0.6289(4) 0.036(3) Uani 0.397(7) 1 d D U P A 2
H40A H 0.491366 0.403916 0.625491 0.044 Uiso 0.397(7) 1 calc R U P A 2
C41A C 0.356(2) 0.3149(13) 0.6471(10) 0.035(5) Uani 0.397(7) 1 d D U P A 2
H41A H 0.287876 0.355134 0.654447 0.042 Uiso 0.397(7) 1 calc R U P A 2
C42A C 0.3321(13) 0.2299(10) 0.6550(4) 0.038(3) Uani 0.397(7) 1 d D U P A 2
H42A H 0.252052 0.212592 0.668883 0.046 Uiso 0.397(7) 1 calc R U P A 2
C43A C 0.4279(14) 0.1697(9) 0.6423(5) 0.029(3) Uani 0.397(7) 1 d D U P A 2
H43A H 0.412405 0.110868 0.647059 0.035 Uiso 0.397(7) 1 calc R U P A 2
C44A C 0.5462(16) 0.1958(7) 0.6225(7) 0.021(3) Uani 0.397(7) 1 d D U P A 2
C45A C 0.6586(19) 0.1506(8) 0.6038(8) 0.014(3) Uani 0.397(7) 1 d D U P A 2
C46A C 0.6960(14) 0.0665(7) 0.6006(6) 0.011(2) Uani 0.397(7) 1 d D U P A 2
H46A H 0.638762 0.023299 0.611226 0.013 Uiso 0.397(7) 1 calc R U P A 2
C47A C 0.8176(10) 0.0447(7) 0.5817(3) 0.019(2) Uani 0.397(7) 1 d D U P A 2
H47A H 0.844234 -0.013145 0.579098 0.023 Uiso 0.397(7) 1 calc R U P A 2
C48A C 0.8999(11) 0.1103(8) 0.5668(4) 0.026(2) Uani 0.397(7) 1 d D U P A 2
H48A H 0.983023 0.094990 0.553998 0.031 Uiso 0.397(7) 1 calc R U P A 2
C49A C 0.8679(18) 0.1966(9) 0.5693(8) 0.024(4) Uani 0.397(7) 1 d D U P A 2
H49A H 0.925581 0.239632 0.558713 0.029 Uiso 0.397(7) 1 calc R U P A 2
C50A C 0.7452(11) 0.2151(6) 0.5885(3) 0.017(2) Uani 0.397(7) 1 d D U P A 2

loop_
_atom_site_aniso_label
_atom_site_aniso_U_11
_atom_site_aniso_U_22
_atom_site_aniso_U_33
_atom_site_aniso_U_23
_atom_site_aniso_U_13
_atom_site_aniso_U_12
Pd1 0.00918(11) 0.01081(11) 0.01098(10) -0.00023(8) 0.00203(8) 0.00059(9)
I1 0.01363(10) 0.01424(10) 0.01506(9) -0.00334(8) 0.00345(7) -0.00174(8)
P1 0.0087(4) 0.0127(4) 0.0113(3) -0.0003(3) 0.0016(3) 0.0009(3)
O1 0.0110(11) 0.0206(13) 0.0155(11) 0.0001(9) -0.0012(9) 0.0085(10)
O2 0.0103(11) 0.0172(12) 0.0149(11) -0.0021(9) 0.0007(8) 0.0058(9)
C1 0.0097(14) 0.0094(14) 0.0163(14) 0.0004(11) 0.0018(11) 0.0013(12)
C2 0.0121(15) 0.0154(16) 0.0172(15) -0.0025(12) 0.0000(11) 0.0007(13)
C3 0.0125(16) 0.0126(16) 0.0273(18) -0.0006(13) 0.0004(13) -0.0020(13)
C4 0.0193(18) 0.0148(17) 0.0262(18) 0.0032(13) 0.0052(14) -0.0030(14)
C5 0.0188(17) 0.0168(17) 0.0169(15) 0.0027(12) 0.0048(13) 0.0006(13)
C6 0.0068(14) 0.0112(15) 0.0185(15) 0.0023(11) 0.0016(11) 0.0026(11)
C7 0.0130(15) 0.0113(15) 0.0136(14) 0.0005(11) 0.0031(11) 0.0023(12)
C8 0.0118(15) 0.0123(15) 0.0159(14) 0.0010(11) 0.0023(11) 0.0021(12)
C9 0.0176(17) 0.0188(17) 0.0135(15) -0.0030(12) -0.0005(12) -0.0013(14)
C10 0.0182(16) 0.0183(17) 0.0119(14) -0.0024(11) 0.0030(12) -0.0008(13)
C11 0.0161(15) 0.0163(16) 0.0146(14) -0.0028(12) 0.0050(12) -0.0004(14)
C12 0.0112(15) 0.0124(15) 0.0142(14) 0.0014(11) 0.0028(11) 0.0013(12)
C13 0.0132(16) 0.0149(16) 0.0176(15) 0.0012(12) -0.0014(12) 0.0042(13)
C14 0.0153(16) 0.0178(18) 0.0242(17) 0.0034(13) 0.0018(13) 0.0053(14)
C15 0.0202(18) 0.0199(18) 0.0218(17) 0.0062(13) 0.0042(14) 0.0022(14)
C16 0.0094(14) 0.0176(17) 0.0178(15) -0.0014(12) 0.0044(11) 0.0037(13)
C17 0.0134(17) 0.0230(19) 0.0222(17) 0.0007(14) 0.0039(13) 0.0059(14)
C18 0.0149(17) 0.0232(19) 0.0233(17) -0.0002(14) 0.0032(13) 0.0005(14)
C19 0.0152(16) 0.0144(15) 0.0144(14) 0.0006(11) 0.0011(12) -0.0025(13)
C20 0.0150(17) 0.0187(17) 0.0195(16) 0.0017(13) 0.0019(13) -0.0004(14)
C21 0.0190(18) 0.029(2) 0.0241(18) 0.0048(15) 0.0046(14) -0.0014(16)
C22 0.024(2) 0.026(2) 0.0245(19) 0.0105(15) 0.0035(15) -0.0013(16)
C23 0.0236(19) 0.0205(18) 0.0204(17) 0.0068(14) -0.0014(14) 0.0005(15)
C24 0.0146(16) 0.0126(16) 0.0197(16) 0.0000(12) 0.0011(12) 0.0009(13)
C25 0.023(2) 0.0180(18) 0.030(2) 0.0045(15) 0.0039(15) 0.0046(15)
C26 0.0115(15) 0.0127(15) 0.0134(14) -0.0018(11) 0.0020(11) 0.0007(12)
C27 0.0117(15) 0.0195(17) 0.0167(15) -0.0008(12) 0.0015(12) 0.0021(13)
C28 0.0123(16) 0.029(2) 0.0195(16) -0.0029(14) 0.0016(13) 0.0056(15)
C29 0.0181(17) 0.0203(18) 0.0219(17) -0.0008(13) 0.0066(13) 0.0053(14)
C30 0.0162(16) 0.0179(17) 0.0199(16) -0.0046(13) 0.0055(13) 0.0013(14)
C31 0.0112(15) 0.0198(17) 0.0197(16) -0.0077(13) 0.0020(12) 0.0010(13)
C32 0.0128(15) 0.0166(16) 0.0110(13) -0.0015(11) 0.0000(11) 0.0009(13)
C33 0.0106(15) 0.0227(18) 0.0162(15) 0.0025(13) 0.0031(12) 0.0048(13)
C34 0.0149(17) 0.027(2) 0.0228(18) -0.0004(14) 0.0009(13) 0.0047(15)
C35 0.0230(19) 0.0255(19) 0.0149(16) 0.0021(13) -0.0037(13) 0.0044(16)
C36 0.0219(18) 0.031(2) 0.0130(15) 0.0027(14) -0.0002(13) 0.0036(16)
C37 0.0175(17) 0.0248(19) 0.0145(15) 0.0037(13) 0.0031(13) 0.0020(14)
N38 0.026(3) 0.019(3) 0.023(3) 0.005(2) 0.001(2) -0.006(3)
C39 0.023(3) 0.018(3) 0.016(3) 0.001(2) 0.000(2) -0.004(3)
C40 0.025(6) 0.019(4) 0.026(4) -0.004(3) 0.000(4) 0.000(3)
C41 0.029(4) 0.034(4) 0.030(3) -0.003(3) 0.006(3) 0.016(3)
C42 0.026(3) 0.023(3) 0.028(3) -0.002(3) 0.009(3) 0.001(3)
C43 0.022(3) 0.010(3) 0.025(3) -0.001(3) 0.008(2) -0.001(3)
C44 0.014(4) 0.012(3) 0.014(3) 0.002(2) 0.005(3) 0.001(3)
C45 0.017(4) 0.018(4) 0.011(4) -0.002(4) -0.001(3) -0.001(3)
C46 0.025(4) 0.029(5) 0.020(3) -0.003(4) -0.004(3) -0.002(4)
C47 0.024(4) 0.043(5) 0.022(3) -0.002(3) 0.003(3) 0.010(3)
C48 0.017(4) 0.051(7) 0.021(4) 0.001(5) 0.003(3) -0.003(5)
C49 0.024(3) 0.040(4) 0.027(3) 0.003(3) 0.003(3) -0.011(3)
C50 0.018(3) 0.028(4) 0.016(3) 0.003(3) 0.000(2) 0.002(3)
N38A 0.033(5) 0.011(4) 0.029(4) 0.002(3) -0.006(4) 0.003(4)
C39A 0.026(6) 0.019(5) 0.020(5) 0.001(4) -0.006(4) 0.006(5)
C40A 0.044(6) 0.031(5) 0.029(5) -0.012(4) -0.007(4) 0.021(5)
C41A 0.021(7) 0.045(8) 0.038(8) -0.007(6) 0.001(6) 0.023(6)
C42A 0.028(6) 0.055(7) 0.031(5) -0.010(5) 0.003(4) 0.011(6)
C43A 0.030(6) 0.034(7) 0.020(5) -0.007(5) -0.003(4) 0.004(5)
C44A 0.016(6) 0.032(6) 0.013(6) -0.003(4) -0.003(4) -0.006(5)
C45A 0.012(5) 0.016(5) 0.014(6) -0.007(5) -0.002(4) -0.002(4)
C46A 0.005(4) 0.014(5) 0.012(4) -0.003(4) 0.001(3) 0.002(4)
C47A 0.019(4) 0.023(5) 0.014(4) 0.002(3) 0.000(3) 0.003(4)
C48A 0.017(4) 0.039(6) 0.022(4) 0.008(4) 0.005(4) -0.004(4)
C49A 0.025(7) 0.016(6) 0.030(6) 0.013(5) 0.002(5) -0.001(5)
C50A 0.018(5) 0.012(4) 0.020(4) 0.003(3) -0.005(3) 0.002(4)

loop_
_atom_type_symbol
_atom_type_description
_atom_type_scat_dispersion_real
_atom_type_scat_dispersion_imag
_atom_type_scat_source
C C 0.0033 0.0016 'International Tables Vol C Tables 4.2.6.8 and 6.1.1.4'
H H 0.0000 0.0000 'International Tables Vol C Tables 4.2.6.8 and 6.1.1.4'
I I -0.4742 1.8119 'International Tables Vol C Tables 4.2.6.8 and 6.1.1.4'
O O 0.0106 0.0060 'International Tables Vol C Tables 4.2.6.8 and 6.1.1.4'
P P 0.1023 0.0942 'International Tables Vol C Tables 4.2.6.8 and 6.1.1.4'
Pd Pd -0.9988 1.0072 'International Tables Vol C Tables 4.2.6.8 and 6.1.1.4'
N N 0.0061 0.0033 'International Tables Vol C Tables 4.2.6.8 and 6.1.1.4'

loop_
_geom_angle_atom_site_label_1
_geom_angle_atom_site_label_2
_geom_angle_atom_site_label_3
_geom_angle
_geom_angle_site_symmetry_1
_geom_angle_site_symmetry_3
_geom_angle_publ_flag
C19 Pd1 P1 89.49(10) . . ?
C19 Pd1 C7 167.65(13) . . ?
P1 Pd1 C7 82.73(8) . . ?
C19 Pd1 I1 85.48(10) . . ?
P1 Pd1 I1 166.97(2) . . ?
C7 Pd1 I1 104.08(8) . . ?
C1 P1 C26 107.35(15) . . ?
C1 P1 C32 101.99(16) . . ?
C26 P1 C32 105.76(14) . . ?
C1 P1 Pd1 106.96(11) . . ?
C26 P1 Pd1 110.52(11) . . ?
C32 P1 Pd1 123.11(12) . . ?
C8 O1 C13 118.8(3) . . ?
C12 O2 C16 119.4(2) . . ?
C6 C1 C2 120.0(3) . . ?
C6 C1 P1 116.8(2) . . ?
C2 C1 P1 123.0(2) . . ?
C3 C2 C1 120.6(3) . . ?
C3 C2 H2 119.7 . . ?
C1 C2 H2 119.7 . . ?
C2 C3 C4 120.1(3) . . ?
C2 C3 H3 120.0 . . ?
C4 C3 H3 120.0 . . ?
C5 C4 C3 119.8(3) . . ?
C5 C4 H4 120.1 . . ?
C3 C4 H4 120.1 . . ?
C4 C5 C6 121.0(3) . . ?
C4 C5 H5 119.5 . . ?
C6 C5 H5 119.5 . . ?
C1 C6 C5 118.5(3) . . ?
C1 C6 C7 125.7(3) . . ?
C5 C6 C7 115.7(3) . . ?
C8 C7 C12 117.5(3) . . ?
C8 C7 C6 118.7(3) . . ?
C12 C7 C6 117.3(3) . . ?
C8 C7 Pd1 99.6(2) . . ?
C12 C7 Pd1 88.2(2) . . ?
C6 C7 Pd1 107.5(2) . . ?
O1 C8 C9 123.9(3) . . ?
O1 C8 C7 114.6(3) . . ?
C9 C8 C7 121.5(3) . . ?
C8 C9 C10 118.6(3) . . ?
C8 C9 H9 120.7 . . ?
C10 C9 H9 120.7 . . ?
C11 C10 C9 122.5(3) . . ?
C11 C10 H10 118.8 . . ?
C9 C10 H10 118.8 . . ?
C10 C11 C12 118.6(3) . . ?
C10 C11 H11 120.7 . . ?
C12 C11 H11 120.7 . . ?
O2 C12 C11 124.4(3) . . ?
O2 C12 C7 114.1(3) . . ?
C11 C12 C7 121.4(3) . . ?
O1 C13 C14 106.5(3) . . ?
O1 C13 C15 108.8(3) . . ?
C14 C13 C15 112.8(3) . . ?
O1 C13 H13 109.5 . . ?
C14 C13 H13 109.5 . . ?
C15 C13 H13 109.5 . . ?
C13 C14 H14A 109.5 . . ?
C13 C14 H14B 109.5 . . ?
H14A C14 H14B 109.5 . . ?
C13 C14 H14C 109.5 . . ?
H14A C14 H14C 109.5 . . ?
H14B C14 H14C 109.5 . . ?
C13 C15 H15A 109.5 . . ?
C13 C15 H15B 109.5 . . ?
H15A C15 H15B 109.5 . . ?
C13 C15 H15C 109.5 . . ?
H15A C15 H15C 109.5 . . ?
H15B C15 H15C 109.5 . . ?
O2 C16 C17 105.5(3) . . ?
O2 C16 C18 108.9(3) . . ?
C17 C16 C18 112.5(3) . . ?
O2 C16 H16 109.9 . . ?
C17 C16 H16 109.9 . . ?
C18 C16 H16 109.9 . . ?
C16 C17 H17A 109.5 . . ?
C16 C17 H17B 109.5 . . ?
H17A C17 H17B 109.5 . . ?
C16 C17 H17C 109.5 . . ?
H17A C17 H17C 109.5 . . ?
H17B C17 H17C 109.5 . . ?
C16 C18 H18A 109.5 . . ?
C16 C18 H18B 109.5 . . ?
H18A C18 H18B 109.5 . . ?
C16 C18 H18C 109.5 . . ?
H18A C18 H18C 109.5 . . ?
H18B C18 H18C 109.5 . . ?
C24 C19 C20 119.0(3) . . ?
C24 C19 Pd1 119.1(2) . . ?
C20 C19 Pd1 121.8(3) . . ?
C21 C20 C19 121.0(3) . . ?
C21 C20 H20 119.5 . . ?
C19 C20 H20 119.5 . . ?
C20 C21 C22 120.0(3) . . ?
C20 C21 H21 120.0 . . ?
C22 C21 H21 120.0 . . ?
C23 C22 C21 119.4(3) . . ?
C23 C22 H22 120.3 . . ?
C21 C22 H22 120.3 . . ?
C22 C23 C24 121.5(4) . . ?
C22 C23 H23 119.3 . . ?
C24 C23 H23 119.3 . . ?
C19 C24 C23 119.1(3) . . ?
C19 C24 C25 122.4(3) . . ?
C23 C24 C25 118.4(3) . . ?
C24 C25 H25A 109.5 . . ?
C24 C25 H25B 109.5 . . ?
H25A C25 H25B 109.5 . . ?
C24 C25 H25C 109.5 . . ?
H25A C25 H25C 109.5 . . ?
H25B C25 H25C 109.5 . . ?
C31 C26 C27 110.3(3) . . ?
C31 C26 P1 116.1(2) . . ?
C27 C26 P1 109.8(2) . . ?
C31 C26 H26 106.7 . . ?
C27 C26 H26 106.7 . . ?
P1 C26 H26 106.7 . . ?
C28 C27 C26 111.4(3) . . ?
C28 C27 H27A 109.3 . . ?
C26 C27 H27A 109.3 . . ?
C28 C27 H27B 109.3 . . ?
C26 C27 H27B 109.3 . . ?
H27A C27 H27B 108.0 . . ?
C27 C28 C29 110.7(3) . . ?
C27 C28 H28A 109.5 . . ?
C29 C28 H28A 109.5 . . ?
C27 C28 H28B 109.5 . . ?
C29 C28 H28B 109.5 . . ?
H28A C28 H28B 108.1 . . ?
C30 C29 C28 110.3(3) . . ?
C30 C29 H29A 109.6 . . ?
C28 C29 H29A 109.6 . . ?
C30 C29 H29B 109.6 . . ?
C28 C29 H29B 109.6 . . ?
H29A C29 H29B 108.1 . . ?
C29 C30 C31 110.9(3) . . ?
C29 C30 H30A 109.5 . . ?
C31 C30 H30A 109.5 . . ?
C29 C30 H30B 109.5 . . ?
C31 C30 H30B 109.5 . . ?
H30A C30 H30B 108.1 . . ?
C30 C31 C26 110.3(3) . . ?
C30 C31 H31A 109.6 . . ?
C26 C31 H31A 109.6 . . ?
C30 C31 H31B 109.6 . . ?
C26 C31 H31B 109.6 . . ?
H31A C31 H31B 108.1 . . ?
C33 C32 C37 111.7(3) . . ?
C33 C32 P1 108.6(2) . . ?
C37 C32 P1 114.3(2) . . ?
C33 C32 H32 107.3 . . ?
C37 C32 H32 107.3 . . ?
P1 C32 H32 107.3 . . ?
C34 C33 C32 111.4(3) . . ?
C34 C33 H33A 109.4 . . ?
C32 C33 H33A 109.4 . . ?
C34 C33 H33B 109.4 . . ?
C32 C33 H33B 109.4 . . ?
H33A C33 H33B 108.0 . . ?
C35 C34 C33 110.6(3) . . ?
C35 C34 H34A 109.5 . . ?
C33 C34 H34A 109.5 . . ?
C35 C34 H34B 109.5 . . ?
C33 C34 H34B 109.5 . . ?
H34A C34 H34B 108.1 . . ?
C34 C35 C36 110.5(3) . . ?
C34 C35 H35A 109.5 . . ?
C36 C35 H35A 109.5 . . ?
C34 C35 H35B 109.5 . . ?
C36 C35 H35B 109.5 . . ?
H35A C35 H35B 108.1 . . ?
C37 C36 C35 110.6(3) . . ?
C37 C36 H36A 109.5 . . ?
C35 C36 H36A 109.5 . . ?
C37 C36 H36B 109.5 . . ?
C35 C36 H36B 109.5 . . ?
H36A C36 H36B 108.1 . . ?
C36 C37 C32 110.6(3) . . ?
C36 C37 H37A 109.5 . . ?
C32 C37 H37A 109.5 . . ?
C36 C37 H37B 109.5 . . ?
C32 C37 H37B 109.5 . . ?
H37A C37 H37B 108.1 . . ?
C50 N38 C39 109.5(6) . . ?
C50 N38 H38 125.3 . . ?
C39 N38 H38 125.3 . . ?
C40 C39 N38 128.3(8) . . ?
C40 C39 C44 123.3(8) . . ?
N38 C39 C44 108.4(6) . . ?
C39 C40 C41 116.3(9) . . ?
C39 C40 H40 121.8 . . ?
C41 C40 H40 121.8 . . ?
C40 C41 C42 121.8(8) . . ?
C40 C41 H41 119.1 . . ?
C42 C41 H41 119.1 . . ?
C43 C42 C41 120.8(7) . . ?
C43 C42 H42 119.6 . . ?
C41 C42 H42 119.6 . . ?
C42 C43 C44 119.0(7) . . ?
C42 C43 H43 120.5 . . ?
C44 C43 H43 120.5 . . ?
C43 C44 C39 118.7(6) . . ?
C43 C44 C45 134.6(7) . . ?
C39 C44 C45 106.7(7) . . ?
C46 C45 C50 119.6(8) . . ?
C46 C45 C44 134.0(8) . . ?
C50 C45 C44 106.3(7) . . ?
C45 C46 C47 119.9(9) . . ?
C45 C46 H46 120.0 . . ?
C47 C46 H46 120.0 . . ?
C48 C47 C46 119.4(9) . . ?
C48 C47 H47 120.3 . . ?
C46 C47 H47 120.3 . . ?
C47 C48 C49 122.5(9) . . ?
C47 C48 H48 118.7 . . ?
C49 C48 H48 118.7 . . ?
C48 C49 C50 117.6(9) . . ?
C48 C49 H49 121.2 . . ?
C50 C49 H49 121.2 . . ?
N38 C50 C49 130.0(8) . . ?
N38 C50 C45 109.1(7) . . ?
C49 C50 C45 120.9(9) . . ?
C50A N38A C39A 109.8(8) . . ?
C50A N38A H38A 125.1 . . ?
C39A N38A H38A 125.1 . . ?
C40A C39A N38A 129.5(11) . . ?
C40A C39A C44A 123.0(12) . . ?
N38A C39A C44A 107.5(9) . . ?
C39A C40A C41A 116.1(14) . . ?
C39A C40A H40A 121.9 . . ?
C41A C40A H40A 121.9 . . ?
C42A C41A C40A 123.6(15) . . ?
C42A C41A H41A 118.2 . . ?
C40A C41A H41A 118.2 . . ?
C41A C42A C43A 118.7(13) . . ?
C41A C42A H42A 120.6 . . ?
C43A C42A H42A 120.6 . . ?
C44A C43A C42A 120.2(13) . . ?
C44A C43A H43A 119.9 . . ?
C42A C43A H43A 119.9 . . ?
C43A C44A C39A 118.2(11) . . ?
C43A C44A C45A 133.6(11) . . ?
C39A C44A C45A 108.1(10) . . ?
C46A C45A C50A 119.9(10) . . ?
C46A C45A C44A 135.0(10) . . ?
C50A C45A C44A 105.0(10) . . ?
C45A C46A C47A 120.1(11) . . ?
C45A C46A H46A 120.0 . . ?
C47A C46A H46A 120.0 . . ?
C46A C47A C48A 118.3(10) . . ?
C46A C47A H47A 120.9 . . ?
C48A C47A H47A 120.9 . . ?
C49A C48A C47A 124.3(11) . . ?
C49A C48A H48A 117.8 . . ?
C47A C48A H48A 117.8 . . ?
C48A C49A C50A 115.2(12) . . ?
C48A C49A H49A 122.4 . . ?
C50A C49A H49A 122.4 . . ?
N38A C50A C49A 128.3(10) . . ?
N38A C50A C45A 109.5(9) . . ?
C49A C50A C45A 122.2(11) . . ?

loop_
_geom_bond_atom_site_label_1
_geom_bond_atom_site_label_2
_geom_bond_distance
_geom_bond_site_symmetry_2
_geom_bond_publ_flag
Pd1 C19 2.007(3) . ?
Pd1 P1 2.2661(9) . ?
Pd1 C7 2.463(3) . ?
Pd1 I1 2.6371(5) . ?
P1 C1 1.828(3) . ?
P1 C26 1.843(3) . ?
P1 C32 1.852(3) . ?
O1 C8 1.363(4) . ?
O1 C13 1.460(4) . ?
O2 C12 1.360(4) . ?
O2 C16 1.461(4) . ?
C1 C6 1.396(4) . ?
C1 C2 1.404(5) . ?
C2 C3 1.376(5) . ?
C2 H2 0.9500 . ?
C3 C4 1.390(5) . ?
C3 H3 0.9500 . ?
C4 C5 1.386(5) . ?
C4 H4 0.9500 . ?
C5 C6 1.405(5) . ?
C5 H5 0.9500 . ?
C6 C7 1.509(5) . ?
C7 C8 1.421(5) . ?
C7 C12 1.422(4) . ?
C8 C9 1.390(5) . ?
C9 C10 1.392(5) . ?
C9 H9 0.9500 . ?
C10 C11 1.390(5) . ?
C10 H10 0.9500 . ?
C11 C12 1.393(4) . ?
C11 H11 0.9500 . ?
C13 C14 1.504(5) . ?
C13 C15 1.523(5) . ?
C13 H13 1.0000 . ?
C14 H14A 0.9800 . ?
C14 H14B 0.9800 . ?
C14 H14C 0.9800 . ?
C15 H15A 0.9800 . ?
C15 H15B 0.9800 . ?
C15 H15C 0.9800 . ?
C16 C17 1.512(5) . ?
C16 C18 1.513(5) . ?
C16 H16 1.0000 . ?
C17 H17A 0.9800 . ?
C17 H17B 0.9800 . ?
C17 H17C 0.9800 . ?
C18 H18A 0.9800 . ?
C18 H18B 0.9800 . ?
C18 H18C 0.9800 . ?
C19 C24 1.394(5) . ?
C19 C20 1.409(5) . ?
C20 C21 1.385(5) . ?
C20 H20 0.9500 . ?
C21 C22 1.390(6) . ?
C21 H21 0.9500 . ?
C22 C23 1.384(5) . ?
C22 H22 0.9500 . ?
C23 C24 1.405(5) . ?
C23 H23 0.9500 . ?
C24 C25 1.513(5) . ?
C25 H25A 0.9800 . ?
C25 H25B 0.9800 . ?
C25 H25C 0.9800 . ?
C26 C31 1.536(5) . ?
C26 C27 1.542(5) . ?
C26 H26 1.0000 . ?
C27 C28 1.529(5) . ?
C27 H27A 0.9900 . ?
C27 H27B 0.9900 . ?
C28 C29 1.530(5) . ?
C28 H28A 0.9900 . ?
C28 H28B 0.9900 . ?
C29 C30 1.527(5) . ?
C29 H29A 0.9900 . ?
C29 H29B 0.9900 . ?
C30 C31 1.535(5) . ?
C30 H30A 0.9900 . ?
C30 H30B 0.9900 . ?
C31 H31A 0.9900 . ?
C31 H31B 0.9900 . ?
C32 C33 1.533(5) . ?
C32 C37 1.534(5) . ?
C32 H32 1.0000 . ?
C33 C34 1.532(5) . ?
C33 H33A 0.9900 . ?
C33 H33B 0.9900 . ?
C34 C35 1.527(5) . ?
C34 H34A 0.9900 . ?
C34 H34B 0.9900 . ?
C35 C36 1.532(5) . ?
C35 H35A 0.9900 . ?
C35 H35B 0.9900 . ?
C36 C37 1.527(5) . ?
C36 H36A 0.9900 . ?
C36 H36B 0.9900 . ?
C37 H37A 0.9900 . ?
C37 H37B 0.9900 . ?
N38 C50 1.368(10) . ?
N38 C39 1.388(9) . ?
N38 H38 0.8800 . ?
C39 C40 1.378(13) . ?
C39 C44 1.418(9) . ?
C40 C41 1.396(14) . ?
C40 H40 0.9500 . ?
C41 C42 1.397(10) . ?
C41 H41 0.9500 . ?
C42 C43 1.388(9) . ?
C42 H42 0.9500 . ?
C43 C44 1.391(10) . ?
C43 H43 0.9500 . ?
C44 C45 1.445(10) . ?
C45 C46 1.381(11) . ?
C45 C50 1.421(10) . ?
C46 C47 1.395(10) . ?
C46 H46 0.9500 . ?
C47 C48 1.387(13) . ?
C47 H47 0.9500 . ?
C48 C49 1.390(13) . ?
C48 H48 0.9500 . ?
C49 C50 1.393(9) . ?
C49 H49 0.9500 . ?
N38A C50A 1.374(12) . ?
N38A C39A 1.385(13) . ?
N38A H38A 0.8800 . ?
C39A C40A 1.379(13) . ?
C39A C44A 1.411(13) . ?
C40A C41A 1.391(19) . ?
C40A H40A 0.9500 . ?
C41A C42A 1.381(18) . ?
C41A H41A 0.9500 . ?
C42A C43A 1.397(13) . ?
C42A H42A 0.9500 . ?
C43A C44A 1.395(14) . ?
C43A H43A 0.9500 . ?
C44A C45A 1.451(13) . ?
C45A C46A 1.375(13) . ?
C45A C50A 1.417(12) . ?
C46A C47A 1.389(11) . ?
C46A H46A 0.9500 . ?
C47A C48A 1.401(13) . ?
C47A H47A 0.9500 . ?
C48A C49A 1.393(15) . ?
C48A H48A 0.9500 . ?
C49A C50A 1.393(16) . ?
C49A H49A 0.9500 . ?

loop_
_geom_hbond_atom_site_label_D
_geom_hbond_atom_site_label_H
_geom_hbond_atom_site_label_A
_geom_hbond_distance_DH
_geom_hbond_distance_HA
_geom_hbond_distance_DA
_geom_hbond_angle_DHA
_geom_hbond_site_symmetry_A
_geom_hbond_publ_flag
N38 H38 I1 0.88 2.91 3.709(6) 152.4 . yes
